data_2009077
loop_
_publ_author_name
'Yu-Peng Tian'
'Wen-Tao Yu'
'Min-Hua Jiang'
'S. Shanmuga Sundara Raj'
'Ping Yang'
'Hoong-Kun Fun'

_publ_section_title
;
 Diiodobis(4-methoxybenzaldehyde thiosemicarbazone-<i>S</i>)cadmium(II)
;
_journal_issue 10
_journal_name_full 'Acta Crystallographica Section C'
_journal_page_first 1639
_journal_page_last 1641
_journal_paper_doi 10.1107/S0108270199008537
_journal_volume 55
_journal_year 1999
_chemical_formula_iupac '[Cd (C9 H11 N3 O S)2 I2]'
_chemical_formula_sum 'C18 H22 Cd I2 N6 O2 S2'
_chemical_formula_weight 784.74
_chemical_name_systematic
;
Diiodobis(4-methoxybenzaldehyde thiosemicarbazone)cadmium(II)
;
_space_group_IT_number 14
_symmetry_cell_setting monoclinic
_symmetry_space_group_name_Hall '-P 2ybc'
_symmetry_space_group_name_H-M 'P 1 21/c 1'
_audit_creation_method SHELXL-97
_cell_angle_alpha 90.00
_cell_angle_beta 111.160(10)
_cell_angle_gamma 90.00
_cell_formula_units_Z 4
_cell_length_a 14.02680(10)
_cell_length_b 15.0988(2)
_cell_length_c 13.3565(2)
_cell_measurement_reflns_used 8192
_cell_measurement_temperature 293(2)
_cell_measurement_theta_max 33.21
_cell_measurement_theta_min 2.96
_cell_volume 2638.02(19)
_computing_cell_refinement 'SAINT (Siemens, 1996)'
_computing_data_collection 'SMART (Siemens, 1996)'
_computing_data_reduction SAINT
_computing_molecular_graphics SHELXTL
_computing_publication_material 'SHELXTL  and PLATON (Spek, 1990)'
_computing_structure_refinement SHELXTL
_computing_structure_solution 'SHELXTL (Sheldrick, 1997)'
_diffrn_ambient_temperature 293(2)
_diffrn_detector_area_resol_mean 8.33
_diffrn_measured_fraction_theta_full 0.986
_diffrn_measured_fraction_theta_max 0.986
_diffrn_measurement_device_type 'Siemens SMART CCD area-detector'
_diffrn_measurement_method '\w scans'
_diffrn_radiation_monochromator graphite
_diffrn_radiation_source 'fine-focus sealed tube'
_diffrn_radiation_type MoK\a
_diffrn_radiation_wavelength 0.71073
_diffrn_reflns_av_R_equivalents 0.026
_diffrn_reflns_av_sigmaI/netI 0.031
_diffrn_reflns_limit_h_max 17
_diffrn_reflns_limit_h_min -17
_diffrn_reflns_limit_k_max 19
_diffrn_reflns_limit_k_min 0
_diffrn_reflns_limit_l_max 17
_diffrn_reflns_limit_l_min 0
_diffrn_reflns_number 16220
_diffrn_reflns_theta_full 27.50
_diffrn_reflns_theta_max 27.5
_diffrn_reflns_theta_min 2.96
_exptl_absorpt_coefficient_mu 3.352
_exptl_absorpt_correction_T_max 0.366
_exptl_absorpt_correction_T_min 0.250
_exptl_absorpt_correction_type empirical
_exptl_absorpt_process_details '(SADABS; Sheldrick, 1996)'
_exptl_crystal_colour yellow
_exptl_crystal_density_diffrn 1.976
_exptl_crystal_density_method 'not measured'
_exptl_crystal_description parallelepiped
_exptl_crystal_F_000 1496
_exptl_crystal_size_max 0.48
_exptl_crystal_size_mid 0.44
_exptl_crystal_size_min 0.30
_refine_diff_density_max 1.037
_refine_diff_density_min -1.568
_refine_ls_extinction_method none
_refine_ls_goodness_of_fit_ref 1.149
_refine_ls_hydrogen_treatment constr
_refine_ls_matrix_type full
_refine_ls_number_parameters 280
_refine_ls_number_reflns 5978
_refine_ls_number_restraints 0
_refine_ls_restrained_S_all 1.149
_refine_ls_R_factor_all 0.042
_refine_ls_R_factor_gt 0.037
_refine_ls_shift/su_max 0.001
_refine_ls_shift/su_mean 0.000
_refine_ls_structure_factor_coef Fsqd
_refine_ls_weighting_details 'calc w = 1/[\s^2^(Fo^2^)+(0.0302P)^2^+4.3508P] where P=(Fo^2^+2Fc^2^)/3'
_refine_ls_weighting_scheme calc
_refine_ls_wR_factor_ref 0.090
_reflns_number_gt 5370
_reflns_number_total 5978
_reflns_threshold_expression 'I > 2\s(I)'
_cod_data_source_file sk1305.cif
_cod_data_source_block I
_cod_depositor_comments
;
The following automatic conversions were performed:
'_symmetry_cell_setting' value 'Monoclinic' changed to 'monoclinic'
according to '/home/saulius/struct/CIF-dictionaries/cif_core.dic'
dictionary named 'cif_core.dic' version 2.4.1 from 2010-06-29.

Automatic conversion script
Id: cif_fix_enum 1527 2010-12-29 10:47:43Z saulius 

The following automatic conversions were performed:

'_symmetry_cell_setting' value 'Monoclinic' changed to 'monoclinic'
according to /home/saulius/struct/CIF-dictionaries/cif_core.dic
dictionary named 'cif_core.dic' version 2.4.1 from 2010-06-29.

Automatic conversion script
Id: cif_fix_values 1715 2011-07-08 13:25:40Z adriana 
;
_cod_original_cell_volume 2638.02(6)
_cod_original_sg_symbol_H-M 'P 21/c'
_cod_database_code 2009077

loop_
_symmetry_equiv_pos_as_xyz
'x, y, z'
'-x, y+1/2, -z+1/2'
'-x, -y, -z'
'x, -y-1/2, z-1/2'

loop_
_atom_site_label
_atom_site_fract_x
_atom_site_fract_y
_atom_site_fract_z
_atom_site_U_iso_or_equiv
_atom_site_adp_type
_atom_site_calc_flag
_atom_site_refinement_flags
_atom_site_occupancy
_atom_site_disorder_assembly
_atom_site_disorder_group
_atom_site_type_symbol
Cd1 .42157(2) .721008(19) .72666(2) .03963(8) Uani d . 1 . . Cd
I1 .58860(2) .628970(18) .72132(2) .04802(9) Uani d . 1 . . I
I2 .26804(3) .62151(2) .74370(3) .05813(10) Uani d . 1 . . I
S1 .35362(7) .82196(7) .55920(8) .0415(2) Uani d . 1 . . S
S2 .48263(7) .83943(6) .87550(7) .03730(19) Uani d . 1 . . S
O1 1.0931(2) .9790(2) .6718(3) .0678(10) Uani d . 1 . . O
O2 -.0050(3) 1.2315(2) 1.1131(3) .0612(8) Uani d . 1 . . O
N1 .6292(2) .8796(2) .5674(3) .0405(7) Uani d . 1 . . N
N2 .5372(2) .8369(2) .5492(3) .0411(7) Uani d . 1 . . N
H2B .5257 .7856 .5191 .049 Uiso calc R 1 . . H
N3 .4867(3) .9565(2) .6208(3) .0539(9) Uani d . 1 . . N
H3B .5437 .9820 .6282 .065 Uiso calc R 1 . . H
H3C .4423 .9832 .6406 .065 Uiso calc R 1 . . H
N4 .2810(2) .9787(2) .9491(3) .0407(7) Uani d . 1 . . N
N5 .3672(2) .9310(2) .9538(3) .0400(7) Uani d . 1 . . N
H5B .4186 .9275 1.0132 .048 Uiso calc R 1 . . H
N6 .2894(2) .8949(2) .7773(3) .0448(8) Uani d . 1 . . N
H6B .2359 .9234 .7761 .054 Uiso calc R 1 . . H
H6C .2902 .8691 .7202 .054 Uiso calc R 1 . . H
C1 .8012(3) .8727(3) .5773(3) .0407(8) Uani d . 1 . . C
C2 .8135(3) .9648(3) .5800(4) .0480(10) Uani d . 1 . . C
H2A .7563 1.0012 .5615 .058 Uiso calc R 1 . . H
C3 .9099(3) 1.0023(3) .6097(4) .0512(10) Uani d . 1 . . C
H3A .9175 1.0635 .6105 .061 Uiso calc R 1 . . H
C4 .9947(3) .9478(3) .6382(4) .0462(9) Uani d . 1 . . C
C5 .9831(3) .8562(3) .6324(4) .0526(11) Uani d . 1 . . C
H5A 1.0402 .8197 .6490 .063 Uiso calc R 1 . . H
C6 .8872(3) .8198(3) .6022(4) .0479(10) Uani d . 1 . . C
H6A .8799 .7586 .5982 .057 Uiso calc R 1 . . H
C7 .7008(3) .8339(3) .5563(3) .0436(9) Uani d . 1 . . C
H7A .6890 .7752 .5345 .052 Uiso calc R 1 . . H
C8 .4674(3) .8759(2) .5787(3) .0357(7) Uani d . 1 . . C
C9 1.1084(4) 1.0726(4) .6739(6) .0773(18) Uani d . 1 . . C
H9A 1.1803 1.0852 .6989 .116 Uiso calc R 1 . . H
H9B 1.0790 1.0994 .7213 .116 Uiso calc R 1 . . H
H9C 1.0760 1.0962 .6028 .116 Uiso calc R 1 . . H
C10 .2115(3) 1.0789(3) 1.0455(3) .0392(8) Uani d . 1 . . C
C11 .1091(3) 1.0708(3) .9809(3) .0446(9) Uani d . 1 . . C
H11A .0903 1.0314 .9236 .054 Uiso calc R 1 . . H
C12 .0342(3) 1.1205(3) 1.0003(4) .0479(10) Uani d . 1 . . C
H12A -.0340 1.1143 .9563 .057 Uiso calc R 1 . . H
C13 .0620(3) 1.1796(3) 1.0859(4) .0452(9) Uani d . 1 . . C
C14 .1645(3) 1.1906(3) 1.1497(4) .0505(10) Uani d . 1 . . C
H14A .1834 1.2321 1.2049 .061 Uiso calc R 1 . . H
C15 .2380(3) 1.1395(3) 1.1309(3) .0490(10) Uani d . 1 . . C
H15A .3061 1.1454 1.1755 .059 Uiso calc R 1 . . H
C16 .2925(3) 1.0252(3) 1.0328(3) .0407(8) Uani d . 1 . . C
H16A .3559 1.0247 1.0883 .049 Uiso calc R 1 . . H
C17 .3701(3) .8907(2) .8668(3) .0342(7) Uani d . 1 . . C
C18 -.1102(4) 1.2158(4) 1.0635(6) .0812(18) Uani d . 1 . . C
H18A -.1473 1.2570 1.0904 .122 Uiso calc R 1 . . H
H18B -.1254 1.1564 1.0788 .122 Uiso calc R 1 . . H
H18C -.1300 1.2232 .9873 .122 Uiso calc R 1 . . H

loop_
_atom_site_aniso_label
_atom_site_aniso_U_11
_atom_site_aniso_U_22
_atom_site_aniso_U_33
_atom_site_aniso_U_12
_atom_site_aniso_U_13
_atom_site_aniso_U_23
Cd1 .03954(15) .03407(14) .04644(16) .00344(11) .01693(12) .00239(11)
I1 .03901(14) .04346(15) .06101(17) .01086(11) .01734(12) .00414(12)
I2 .0632(2) .05882(19) .05819(18) -.02184(14) .02888(15) -.00627(13)
S1 .0314(4) .0493(5) .0406(5) -.0001(4) .0092(4) .0064(4)
S2 .0287(4) .0379(5) .0423(5) .0042(3) .0092(3) .0007(4)
O1 .0299(14) .0544(19) .106(3) .0014(14) .0085(16) .0163(19)
O2 .0492(18) .059(2) .079(2) .0077(15) .0279(16) -.0105(17)
N1 .0360(16) .0383(17) .0482(18) -.0054(13) .0162(14) -.0026(14)
N2 .0391(17) .0347(16) .0524(18) -.0053(13) .0200(14) -.0083(14)
N3 .056(2) .0388(18) .077(3) -.0050(16) .037(2) -.0117(18)
N4 .0375(16) .0376(17) .0477(18) .0063(13) .0160(14) .0024(14)
N5 .0337(15) .0415(17) .0427(16) .0076(13) .0112(13) .0011(14)
N6 .0339(16) .0465(19) .0475(18) .0112(14) .0068(14) -.0072(15)
C1 .0391(19) .0363(19) .050(2) .0001(15) .0194(16) -.0028(16)
C2 .0338(19) .037(2) .070(3) .0040(16) .0150(18) .0002(19)
C3 .036(2) .036(2) .077(3) .0022(16) .015(2) .003(2)
C4 .0315(18) .048(2) .056(2) .0030(16) .0130(17) .0044(19)
C5 .041(2) .041(2) .076(3) .0127(18) .022(2) .007(2)
C6 .047(2) .0336(19) .069(3) .0046(17) .028(2) .0003(18)
C7 .043(2) .037(2) .052(2) -.0030(16) .0192(17) -.0087(17)
C8 .0377(18) .0351(18) .0333(17) .0007(14) .0117(14) .0033(14)
C9 .041(2) .059(3) .114(5) -.009(2) .007(3) .021(3)
C10 .0401(19) .0349(19) .045(2) .0007(15) .0187(16) .0022(15)
C11 .044(2) .0342(19) .054(2) -.0056(16) .0149(18) -.0070(17)
C12 .038(2) .039(2) .064(3) -.0041(16) .0150(18) -.0009(18)
C13 .046(2) .037(2) .058(2) .0018(17) .0253(19) -.0004(18)
C14 .050(2) .050(2) .049(2) .0036(19) .0156(19) -.0107(19)
C15 .040(2) .055(3) .048(2) .0023(18) .0113(17) -.0063(19)
C16 .0379(19) .0363(19) .048(2) -.0021(16) .0161(16) .0005(16)
C17 .0315(16) .0283(16) .0430(18) .0010(13) .0136(14) .0030(14)
C18 .051(3) .081(4) .114(5) .005(3) .033(3) -.022(4)

loop_
_atom_type_symbol
_atom_type_description
_atom_type_scat_dispersion_real
_atom_type_scat_dispersion_imag
_atom_type_scat_source
C C 0.0033 0.0016 'International Tables Vol C Tables 4.2.6.8 and 6.1.1.4'
H H 0.0000 0.0000 'International Tables Vol C Tables 4.2.6.8 and 6.1.1.4'
N N 0.0061 0.0033 'International Tables Vol C Tables 4.2.6.8 and 6.1.1.4'
S S 0.1246 0.1234 'International Tables Vol C Tables 4.2.6.8 and 6.1.1.4'
Cd Cd -0.8075 1.2024 'International Tables Vol C Tables 4.2.6.8 and 6.1.1.4'
I I -0.4742 1.8119 'International Tables Vol C Tables 4.2.6.8 and 6.1.1.4'
O O 0.0106 0.0060 'International Tables Vol C Tables 4.2.6.8 and 6.1.1.4'

loop_
_geom_angle_atom_site_label_1
_geom_angle_atom_site_label_2
_geom_angle_atom_site_label_3
_geom_angle
_geom_angle_publ_flag
S2 Cd1 S1 100.02(3) y
S2 Cd1 I2 111.93(2) y
S1 Cd1 I2 110.14(2) y
S2 Cd1 I1 108.76(2) y
S1 Cd1 I1 109.09(3) y
I2 Cd1 I1 115.730(10) y
C8 S1 Cd1 96.60(10) y
C17 S2 Cd1 102.60(10) y
C4 O1 C9 118.1(4) ?
C13 O2 C18 119.0(4) ?
C7 N1 N2 116.9(3) ?
C8 N2 N1 119.0(3) ?
C16 N4 N5 114.3(3) ?
C17 N5 N4 120.0(3) ?
C6 C1 C2 118.5(4) ?
C6 C1 C7 120.9(4) ?
C2 C1 C7 120.4(4) ?
C3 C2 C1 120.8(4) ?
C4 C3 C2 119.3(4) ?
O1 C4 C3 123.4(4) ?
O1 C4 C5 116.2(4) ?
C3 C4 C5 120.4(4) ?
C6 C5 C4 119.7(4) ?
C5 C6 C1 121.2(4) ?
N1 C7 C1 120.7(4) ?
N2 C8 N3 118.4(4) ?
N2 C8 S1 119.4(3) ?
N3 C8 S1 122.2(3) ?
C11 C10 C15 118.2(4) ?
C11 C10 C16 123.7(4) ?
C15 C10 C16 118.0(4) ?
C10 C11 C12 121.3(4) ?
C11 C12 C13 119.6(4) ?
O2 C13 C12 124.7(4) ?
O2 C13 C14 115.2(4) ?
C12 C13 C14 120.1(4) ?
C15 C14 C13 119.7(4) ?
C14 C15 C10 121.1(4) ?
N4 C16 C10 123.4(4) ?
N6 C17 N5 119.0(3) ?
N6 C17 S2 123.3(3) ?
N5 C17 S2 117.6(3) ?

loop_
_geom_bond_atom_site_label_1
_geom_bond_atom_site_label_2
_geom_bond_site_symmetry_2
_geom_bond_distance
_geom_bond_publ_flag
Cd1 S2 . 2.5795(10) y
Cd1 S1 . 2.5875(10) y
Cd1 I2 . 2.7020(4) y
Cd1 I1 . 2.7470(4) y
S1 C8 . 1.725(4) y
S2 C17 . 1.724(4) y
O1 C4 . 1.372(5) y
O1 C9 . 1.429(6) y
O2 C13 . 1.368(5) y
O2 C18 . 1.403(6) y
N1 C7 . 1.271(5) y
N1 N2 . 1.384(4) y
N2 C8 . 1.319(5) y
N3 C8 . 1.327(5) y
N4 C16 . 1.280(5) y
N4 N5 . 1.389(4) y
N5 C17 . 1.326(5) y
N6 C17 . 1.318(5) y
C1 C6 . 1.383(5) ?
C1 C2 . 1.400(6) ?
C1 C7 . 1.454(5) ?
C2 C3 . 1.386(6) ?
C3 C4 . 1.381(6) ?
C4 C5 . 1.392(6) ?
C5 C6 . 1.372(6) ?
C10 C11 . 1.388(5) ?
C10 C15 . 1.404(6) ?
C10 C16 . 1.454(5) ?
C11 C12 . 1.389(6) ?
C12 C13 . 1.391(6) ?
C13 C14 . 1.392(6) ?
C14 C15 . 1.381(6) ?

loop_
_geom_hbond_atom_site_label_D
_geom_hbond_atom_site_label_H
_geom_hbond_atom_site_label_A
_geom_hbond_site_symmetry_A
_geom_hbond_distance_DH
_geom_hbond_distance_HA
_geom_hbond_distance_DA
_geom_hbond_angle_DHA
_geom_hbond_publ_flag
N6 H6C S1 1_555 0.86 2.70 3.522(4) 160 yes
N2 H2B S2 4_575 0.86 2.60 3.431(3) 162 yes
N3 H3C I1 2_656 0.86 3.00 3.735(4) 144 yes
N5 H5B I1 4_576 0.86 3.06 3.901(4) 167 yes
N6 H6B O1 1_455 0.86 2.15 2.895(5) 144 yes

loop_
_geom_torsion_atom_site_label_1
_geom_torsion_atom_site_label_2
_geom_torsion_atom_site_label_3
_geom_torsion_atom_site_label_4
_geom_torsion
S2 Cd1 S1 C8 59.59(13)
I2 Cd1 S1 C8 177.55(13)
I1 Cd1 S1 C8 -54.41(13)
S1 Cd1 S2 C17 65.16(13)
I2 Cd1 S2 C17 -51.45(13)
I1 Cd1 S2 C17 179.42(13)
C7 N1 N2 C8 167.5(4)
C16 N4 N5 C17 -170.1(4)
C6 C1 C2 C3 -1.8(7)
C7 C1 C2 C3 174.0(4)
C1 C2 C3 C4 -0.7(7)
C9 O1 C4 C3 -2.2(8)
C9 O1 C4 C5 177.0(5)
C2 C3 C4 O1 -178.0(5)
C2 C3 C4 C5 2.9(7)
O1 C4 C5 C6 178.3(4)
C3 C4 C5 C6 -2.5(7)
C4 C5 C6 C1 -0.2(7)
C2 C1 C6 C5 2.3(7)
C7 C1 C6 C5 -173.5(4)
N2 N1 C7 C1 -177.9(4)
C6 C1 C7 N1 157.4(4)
C2 C1 C7 N1 -18.3(6)
N1 N2 C8 N3 2.8(5)
N1 N2 C8 S1 -178.5(3)
Cd1 S1 C8 N2 80.5(3)
Cd1 S1 C8 N3 -100.8(3)
C15 C10 C11 C12 -0.6(6)
C16 C10 C11 C12 176.5(4)
C10 C11 C12 C13 0.0(6)
C18 O2 C13 C12 10.4(7)
C18 O2 C13 C14 -170.8(5)
C11 C12 C13 O2 -179.5(4)
C11 C12 C13 C14 1.8(7)
O2 C13 C14 C15 178.1(4)
C12 C13 C14 C15 -3.1(7)
C13 C14 C15 C10 2.5(7)
C11 C10 C15 C14 -0.7(7)
C16 C10 C15 C14 -177.9(4)
N5 N4 C16 C10 -178.8(3)
C11 C10 C16 N4 14.6(6)
C15 C10 C16 N4 -168.3(4)
N4 N5 C17 N6 -1.8(5)
N4 N5 C17 S2 175.4(3)
Cd1 S2 C17 N6 -27.6(3)
Cd1 S2 C17 N5 155.4(3)
